data_4104791
loop_
_publ_author_name
'Luo Yang'
'De-Xian Wang'
'Zhi-Tang Huang'
'Mei-Xiang Wang'

_publ_section_title
;
 Cr(III)(salen)Cl Catalyzed Enantioselective Intramolecular Addition of
 Tertiary Enamides to Ketones: A General Access to Enantioenriched
 1H-Pyrrol-2(3H)-one Derivatives Bearing a Hydroxylated Quaternary Carbon
 Atom
;
_journal_name_full 'Journal of the American Chemical Society'
_journal_page_first 10390
_journal_page_last 10391
_journal_paper_doi 10.1021/ja904534t
_journal_volume 131
_journal_year 2009
_chemical_absolute_configuration rm
_chemical_formula_moiety 'C26 H25 N O4'
_chemical_formula_sum 'C26 H25 N O4'
_chemical_formula_weight 415.47
_chemical_name_systematic
; 
 ? 
;
_space_group_IT_number 4
_symmetry_cell_setting monoclinic
_symmetry_space_group_name_Hall 'P 2yb'
_symmetry_space_group_name_H-M 'P 1 21 1'
_atom_sites_solution_hydrogens geom
_atom_sites_solution_primary direct
_atom_sites_solution_secondary difmap
_audit_creation_method SHELXL-97
_cell_angle_alpha 90.00
_cell_angle_beta 91.01(3)
_cell_angle_gamma 90.00
_cell_formula_units_Z 2
_cell_length_a 7.1582(14)
_cell_length_b 12.936(3)
_cell_length_c 11.286(2)
_cell_measurement_reflns_used 567
_cell_measurement_temperature 173(2)
_cell_measurement_theta_max 27.48
_cell_measurement_theta_min 2.17
_cell_volume 1044.9(4)
_computing_cell_refinement 'Rapid Auto(Rigaku 2001)'
_computing_data_collection 'Rapid Auto(Rigaku 2001)'
_computing_data_reduction 'Rapid Auto(Rigaku 2001)'
_computing_molecular_graphics 'XP in Siemens SHELXTL (Sheldrick, 1994)'
_computing_publication_material 'SHELX97 (Sheldrick, 1997)'
_computing_structure_refinement 'SHELXL-97 (Sheldrick, 1997)'
_computing_structure_solution 'SHELXS-97 (Sheldrick, 1990)'
_diffrn_ambient_temperature 173(2)
_diffrn_measured_fraction_theta_full 1.000
_diffrn_measured_fraction_theta_max 1.000
_diffrn_measurement_device_type 'Rigaku raxis Rapid IP Area Detector'
_diffrn_measurement_method '\w scans at fixed \c = 45\%'
_diffrn_radiation_monochromator graphite
_diffrn_radiation_source 'rotating anode'
_diffrn_radiation_type MoK\a
_diffrn_radiation_wavelength 0.71073
_diffrn_reflns_av_R_equivalents 0.0171
_diffrn_reflns_av_sigmaI/netI 0.0343
_diffrn_reflns_limit_h_max 9
_diffrn_reflns_limit_h_min -9
_diffrn_reflns_limit_k_max 16
_diffrn_reflns_limit_k_min -16
_diffrn_reflns_limit_l_max 14
_diffrn_reflns_limit_l_min -14
_diffrn_reflns_number 4787
_diffrn_reflns_theta_full 27.48
_diffrn_reflns_theta_max 27.48
_diffrn_reflns_theta_min 1.80
_exptl_absorpt_coefficient_mu 0.089
_exptl_absorpt_correction_T_max 0.9586
_exptl_absorpt_correction_T_min 0.9445
_exptl_absorpt_correction_type multi-scan
_exptl_absorpt_process_details 'ABSCOR by T.Higashi    8 March, 1995'
_exptl_crystal_colour colorless
_exptl_crystal_density_diffrn 1.321
_exptl_crystal_description block
_exptl_crystal_F_000 440
_exptl_crystal_size_max 0.65
_exptl_crystal_size_mid 0.62
_exptl_crystal_size_min 0.48
_refine_diff_density_max 0.168
_refine_diff_density_min -0.240
_refine_diff_density_rms 0.041
_refine_ls_abs_structure_details 'Flack H D (1983), Acta Cryst. A39, 876-881'
_refine_ls_abs_structure_Flack -10(10)
_refine_ls_extinction_method none
_refine_ls_goodness_of_fit_ref 1.126
_refine_ls_hydrogen_treatment constr
_refine_ls_matrix_type full
_refine_ls_number_parameters 280
_refine_ls_number_reflns 2503
_refine_ls_number_restraints 1
_refine_ls_restrained_S_all 1.126
_refine_ls_R_factor_all 0.0437
_refine_ls_R_factor_gt 0.0375
_refine_ls_shift/su_max 0.000
_refine_ls_shift/su_mean 0.000
_refine_ls_structure_factor_coef Fsqd
_refine_ls_weighting_details 'calc w=1/[\s^2^(Fo^2^)+(0.0589P)^2^+0.0149P] where P=(Fo^2^+2Fc^2^)/3'
_refine_ls_weighting_scheme calc
_refine_ls_wR_factor_gt 0.0857
_refine_ls_wR_factor_ref 0.0973
_reflns_number_gt 2312
_reflns_number_total 2503
_reflns_threshold_expression >2sigma(I)
_cod_data_source_file ja904534t_si_003.cif
_cod_data_source_block sx2419
_cod_database_code 4104791

loop_
_symmetry_equiv_pos_as_xyz
'x, y, z'
'-x, y+1/2, -z'

loop_
_atom_site_label
_atom_site_type_symbol
_atom_site_fract_x
_atom_site_fract_y
_atom_site_fract_z
_atom_site_U_iso_or_equiv
_atom_site_adp_type
_atom_site_occupancy
_atom_site_symmetry_multiplicity
_atom_site_calc_flag
_atom_site_refinement_flags
O1 O 0.2137(2) 0.26647(12) 0.96409(14) 0.0244(4) Uani 1 1 d .
O2 O 0.3035(3) 0.20202(15) 0.78840(16) 0.0353(4) Uani 1 1 d .
O3 O 0.5308(2) 0.39283(15) 0.88912(14) 0.0277(4) Uani 1 1 d .
O4 O 0.6629(3) 0.25848(15) 0.26586(16) 0.0347(4) Uani 1 1 d .
N1 N 0.3184(3) 0.44610(16) 0.74594(17) 0.0222(4) Uani 1 1 d .
C1 C 0.1261(3) 0.42224(18) 0.70657(19) 0.0211(4) Uani 1 1 d .
H1A H 0.1307 0.3673 0.6444 0.025 Uiso 1 1 calc R
C2 C 0.0363(3) 0.37599(19) 0.81886(19) 0.0243(5) Uani 1 1 d .
H2A H -0.0655 0.4212 0.8467 0.029 Uiso 1 1 calc R
H2B H -0.0159 0.3066 0.8016 0.029 Uiso 1 1 calc R
C3 C 0.1942(3) 0.36867(18) 0.9137(2) 0.0212(5) Uani 1 1 d .
C4 C 0.3722(3) 0.40091(18) 0.8492(2) 0.0213(4) Uani 1 1 d .
C5 C 0.0225(3) 0.51481(19) 0.65591(19) 0.0215(5) Uani 1 1 d .
C6 C -0.0193(3) 0.6007(2) 0.7242(2) 0.0295(5) Uani 1 1 d .
H6A H 0.0221 0.6037 0.8045 0.035 Uiso 1 1 calc R
C7 C -0.1205(4) 0.6817(2) 0.6763(3) 0.0370(6) Uani 1 1 d .
H7A H -0.1494 0.7397 0.7242 0.044 Uiso 1 1 calc R
C8 C -0.1804(4) 0.6792(2) 0.5590(2) 0.0337(6) Uani 1 1 d .
H8A H -0.2502 0.7352 0.5265 0.040 Uiso 1 1 calc R
C9 C -0.1386(3) 0.5953(2) 0.4899(2) 0.0322(6) Uani 1 1 d .
H9A H -0.1791 0.5933 0.4093 0.039 Uiso 1 1 calc R
C10 C -0.0372(3) 0.5136(2) 0.5376(2) 0.0268(5) Uani 1 1 d .
H10A H -0.0081 0.4560 0.4891 0.032 Uiso 1 1 calc R
C11 C 0.1660(3) 0.43829(18) 1.02076(19) 0.0221(5) Uani 1 1 d .
C12 C 0.2370(3) 0.5381(2) 1.0227(2) 0.0266(5) Uani 1 1 d .
H12A H 0.3028 0.5634 0.9563 0.032 Uiso 1 1 calc R
C13 C 0.2131(3) 0.6014(2) 1.1207(2) 0.0309(5) Uani 1 1 d .
H13A H 0.2638 0.6693 1.1214 0.037 Uiso 1 1 calc R
C14 C 0.1155(4) 0.5658(2) 1.2175(2) 0.0324(6) Uani 1 1 d .
H14A H 0.1009 0.6086 1.2851 0.039 Uiso 1 1 calc R
C15 C 0.0395(4) 0.4678(2) 1.2149(2) 0.0332(6) Uani 1 1 d .
H15A H -0.0305 0.4438 1.2801 0.040 Uiso 1 1 calc R
C16 C 0.0650(3) 0.4040(2) 1.1174(2) 0.0281(5) Uani 1 1 d .
H16A H 0.0130 0.3365 1.1168 0.034 Uiso 1 1 calc R
C17 C 0.2730(3) 0.1897(2) 0.8917(2) 0.0273(5) Uani 1 1 d .
C18 C 0.2907(4) 0.0915(2) 0.9605(3) 0.0339(6) Uani 1 1 d .
H18A H 0.3336 0.0362 0.9083 0.051 Uiso 1 1 calc R
H18B H 0.1689 0.0729 0.9926 0.051 Uiso 1 1 calc R
H18C H 0.3812 0.1010 1.0257 0.051 Uiso 1 1 calc R
C19 C 0.4526(3) 0.4934(2) 0.6663(2) 0.0246(5) Uani 1 1 d .
H19A H 0.5696 0.5076 0.7114 0.030 Uiso 1 1 calc R
H19B H 0.4018 0.5604 0.6383 0.030 Uiso 1 1 calc R
C20 C 0.4983(3) 0.42810(18) 0.5598(2) 0.0232(5) Uani 1 1 d .
C21 C 0.4451(3) 0.4599(2) 0.4472(2) 0.0266(5) Uani 1 1 d .
H21A H 0.3717 0.5207 0.4385 0.032 Uiso 1 1 calc R
C22 C 0.4957(3) 0.4055(2) 0.3463(2) 0.0270(5) Uani 1 1 d .
H22A H 0.4570 0.4287 0.2699 0.032 Uiso 1 1 calc R
C23 C 0.6033(3) 0.31704(19) 0.3591(2) 0.0257(5) Uani 1 1 d .
C24 C 0.6577(3) 0.2834(2) 0.4716(2) 0.0285(5) Uani 1 1 d .
H24A H 0.7318 0.2229 0.4803 0.034 Uiso 1 1 calc R
C25 C 0.6043(3) 0.3377(2) 0.5702(2) 0.0270(5) Uani 1 1 d .
H25A H 0.6400 0.3133 0.6467 0.032 Uiso 1 1 calc R
C26 C 0.6005(4) 0.2891(2) 0.1506(2) 0.0362(6) Uani 1 1 d .
H26A H 0.6522 0.2421 0.0915 0.054 Uiso 1 1 calc R
H26B H 0.6425 0.3597 0.1347 0.054 Uiso 1 1 calc R
H26C H 0.4637 0.2864 0.1462 0.054 Uiso 1 1 calc R

loop_
_atom_site_aniso_label
_atom_site_aniso_U_11
_atom_site_aniso_U_22
_atom_site_aniso_U_33
_atom_site_aniso_U_23
_atom_site_aniso_U_13
_atom_site_aniso_U_12
O1 0.0296(9) 0.0186(8) 0.0249(8) 0.0025(7) 0.0009(6) 0.0013(7)
O2 0.0420(11) 0.0308(11) 0.0332(10) -0.0075(8) 0.0057(8) -0.0034(9)
O3 0.0219(8) 0.0340(10) 0.0270(8) -0.0012(7) -0.0019(6) 0.0007(7)
O4 0.0412(11) 0.0315(10) 0.0315(9) -0.0060(8) 0.0026(8) 0.0097(8)
N1 0.0211(9) 0.0245(10) 0.0211(9) 0.0006(8) 0.0021(7) -0.0016(8)
C1 0.0228(10) 0.0206(11) 0.0200(10) -0.0014(9) -0.0004(8) -0.0015(8)
C2 0.0225(11) 0.0265(12) 0.0238(11) 0.0029(10) -0.0021(9) -0.0021(9)
C3 0.0218(10) 0.0210(11) 0.0207(10) 0.0001(9) -0.0004(8) -0.0001(8)
C4 0.0242(11) 0.0190(11) 0.0208(10) -0.0048(9) 0.0022(8) 0.0004(9)
C5 0.0192(10) 0.0230(12) 0.0223(11) 0.0018(9) -0.0006(8) -0.0025(9)
C6 0.0308(12) 0.0292(13) 0.0284(12) -0.0029(11) -0.0049(9) -0.0013(10)
C7 0.0359(15) 0.0257(13) 0.0492(16) -0.0052(12) -0.0045(12) 0.0023(11)
C8 0.0243(12) 0.0320(14) 0.0448(15) 0.0137(12) -0.0008(10) 0.0018(10)
C9 0.0234(11) 0.0473(16) 0.0259(12) 0.0119(12) 0.0000(9) 0.0002(11)
C10 0.0255(11) 0.0326(14) 0.0224(11) 0.0002(10) 0.0029(9) -0.0019(10)
C11 0.0207(10) 0.0251(12) 0.0204(10) 0.0007(9) -0.0002(8) 0.0045(9)
C12 0.0238(11) 0.0274(12) 0.0289(12) 0.0005(10) 0.0044(9) -0.0019(10)
C13 0.0278(12) 0.0298(13) 0.0350(13) -0.0069(11) -0.0005(10) 0.0009(11)
C14 0.0337(13) 0.0388(15) 0.0247(12) -0.0076(11) -0.0026(9) 0.0135(12)
C15 0.0360(14) 0.0421(16) 0.0218(12) 0.0055(11) 0.0048(10) 0.0100(12)
C16 0.0301(12) 0.0270(12) 0.0274(12) 0.0053(10) 0.0043(9) 0.0040(11)
C17 0.0220(12) 0.0246(12) 0.0350(14) -0.0046(11) -0.0026(9) -0.0024(9)
C18 0.0307(13) 0.0231(13) 0.0478(15) 0.0027(12) -0.0050(11) 0.0012(10)
C19 0.0243(11) 0.0254(12) 0.0243(11) 0.0003(9) 0.0038(9) -0.0041(9)
C20 0.0207(10) 0.0244(12) 0.0246(11) 0.0007(9) 0.0050(8) -0.0036(9)
C21 0.0241(11) 0.0266(13) 0.0293(13) 0.0010(10) 0.0058(9) 0.0056(10)
C22 0.0272(11) 0.0308(13) 0.0232(11) 0.0016(10) 0.0035(9) 0.0039(11)
C23 0.0238(11) 0.0257(13) 0.0277(12) -0.0026(10) 0.0028(9) -0.0001(10)
C24 0.0279(12) 0.0228(12) 0.0348(13) 0.0016(10) -0.0013(10) 0.0032(10)
C25 0.0268(12) 0.0285(13) 0.0255(12) 0.0054(10) -0.0024(9) -0.0013(10)
C26 0.0408(15) 0.0391(15) 0.0287(13) -0.0094(12) 0.0015(11) 0.0043(12)

loop_
_atom_type_symbol
_atom_type_description
_atom_type_scat_dispersion_real
_atom_type_scat_dispersion_imag
_atom_type_scat_source
C C 0.0033 0.0000 'International Tables Vol C Tables 4.2.6.8 and 6.1.1.4'
H H 0.0000 0.0000 'International Tables Vol C Tables 4.2.6.8 and 6.1.1.4'
N N 0.0061 0.0000 'International Tables Vol C Tables 4.2.6.8 and 6.1.1.4'
O O 0.0106 0.0000 'International Tables Vol C Tables 4.2.6.8 and 6.1.1.4'

loop_
_geom_angle_atom_site_label_1
_geom_angle_atom_site_label_2
_geom_angle_atom_site_label_3
_geom_angle
C17 O1 C3 117.45(18)
C23 O4 C26 116.8(2)
C4 N1 C19 122.04(19)
C4 N1 C1 114.82(19)
C19 N1 C1 121.55(18)
N1 C1 C5 113.39(19)
N1 C1 C2 103.47(16)
C5 C1 C2 113.97(19)
N1 C1 H1A 108.6
C5 C1 H1A 108.6
C2 C1 H1A 108.6
C3 C2 C1 106.32(18)
C3 C2 H2A 110.5
C1 C2 H2A 110.5
C3 C2 H2B 110.5
C1 C2 H2B 110.5
H2A C2 H2B 108.7
O1 C3 C11 104.00(18)
O1 C3 C4 111.07(18)
C11 C3 C4 109.74(19)
O1 C3 C2 113.16(18)
C11 C3 C2 114.05(19)
C4 C3 C2 104.95(18)
O3 C4 N1 127.2(2)
O3 C4 C3 125.2(2)
N1 C4 C3 107.42(18)
C6 C5 C10 118.3(2)
C6 C5 C1 122.2(2)
C10 C5 C1 119.5(2)
C7 C6 C5 120.5(2)
C7 C6 H6A 119.7
C5 C6 H6A 119.7
C6 C7 C8 120.6(3)
C6 C7 H7A 119.7
C8 C7 H7A 119.7
C9 C8 C7 119.6(2)
C9 C8 H8A 120.2
C7 C8 H8A 120.2
C8 C9 C10 120.0(2)
C8 C9 H9A 120.0
C10 C9 H9A 120.0
C9 C10 C5 120.9(2)
C9 C10 H10A 119.6
C5 C10 H10A 119.6
C12 C11 C16 118.6(2)
C12 C11 C3 120.6(2)
C16 C11 C3 120.8(2)
C11 C12 C13 120.7(2)
C11 C12 H12A 119.6
C13 C12 H12A 119.6
C14 C13 C12 120.2(3)
C14 C13 H13A 119.9
C12 C13 H13A 119.9
C15 C14 C13 119.5(2)
C15 C14 H14A 120.3
C13 C14 H14A 120.3
C14 C15 C16 120.3(2)
C14 C15 H15A 119.8
C16 C15 H15A 119.8
C15 C16 C11 120.6(2)
C15 C16 H16A 119.7
C11 C16 H16A 119.7
O2 C17 O1 123.4(2)
O2 C17 C18 127.1(2)
O1 C17 C18 109.5(2)
C17 C18 H18A 109.5
C17 C18 H18B 109.5
H18A C18 H18B 109.5
C17 C18 H18C 109.5
H18A C18 H18C 109.5
H18B C18 H18C 109.5
N1 C19 C20 114.2(2)
N1 C19 H19A 108.7
C20 C19 H19A 108.7
N1 C19 H19B 108.7
C20 C19 H19B 108.7
H19A C19 H19B 107.6
C21 C20 C25 117.8(2)
C21 C20 C19 120.3(2)
C25 C20 C19 121.7(2)
C20 C21 C22 122.0(2)
C20 C21 H21A 119.0
C22 C21 H21A 119.0
C23 C22 C21 118.9(2)
C23 C22 H22A 120.5
C21 C22 H22A 120.5
O4 C23 C22 123.8(2)
O4 C23 C24 116.2(2)
C22 C23 C24 120.0(2)
C25 C24 C23 120.1(2)
C25 C24 H24A 119.9
C23 C24 H24A 119.9
C24 C25 C20 121.1(2)
C24 C25 H25A 119.4
C20 C25 H25A 119.4
O4 C26 H26A 109.5
O4 C26 H26B 109.5
H26A C26 H26B 109.5
O4 C26 H26C 109.5
H26A C26 H26C 109.5
H26B C26 H26C 109.5

loop_
_geom_bond_atom_site_label_1
_geom_bond_atom_site_label_2
_geom_bond_distance
O1 C17 1.359(3)
O1 C3 1.445(3)
O2 C17 1.200(3)
O3 C4 1.219(3)
O4 C23 1.371(3)
O4 C26 1.424(3)
N1 C4 1.354(3)
N1 C19 1.461(3)
N1 C1 1.472(3)
C1 C5 1.515(3)
C1 C2 1.551(3)
C1 H1A 1.0000
C2 C3 1.546(3)
C2 H2A 0.9900
C2 H2B 0.9900
C3 C11 1.523(3)
C3 C4 1.536(3)
C5 C6 1.388(4)
C5 C10 1.395(3)
C6 C7 1.378(4)
C6 H6A 0.9500
C7 C8 1.385(4)
C7 H7A 0.9500
C8 C9 1.372(4)
C8 H8A 0.9500
C9 C10 1.386(4)
C9 H9A 0.9500
C10 H10A 0.9500
C11 C12 1.387(3)
C11 C16 1.392(3)
C12 C13 1.390(4)
C12 H12A 0.9500
C13 C14 1.386(4)
C13 H13A 0.9500
C14 C15 1.380(4)
C14 H14A 0.9500
C15 C16 1.390(4)
C15 H15A 0.9500
C16 H16A 0.9500
C17 C18 1.493(4)
C18 H18A 0.9800
C18 H18B 0.9800
C18 H18C 0.9800
C19 C20 1.509(3)
C19 H19A 0.9900
C19 H19B 0.9900
C20 C21 1.383(3)
C20 C25 1.397(3)
C21 C22 1.392(3)
C21 H21A 0.9500
C22 C23 1.386(3)
C22 H22A 0.9500
C23 C24 1.391(3)
C24 C25 1.376(4)
C24 H24A 0.9500
C25 H25A 0.9500
C26 H26A 0.9800
C26 H26B 0.9800
C26 H26C 0.9800

loop_
_geom_torsion_atom_site_label_1
_geom_torsion_atom_site_label_2
_geom_torsion_atom_site_label_3
_geom_torsion_atom_site_label_4
_geom_torsion
C4 N1 C1 C5 139.1(2)
C19 N1 C1 C5 -55.0(3)
C4 N1 C1 C2 15.1(3)
C19 N1 C1 C2 -179.0(2)
N1 C1 C2 C3 -4.6(2)
C5 C1 C2 C3 -128.2(2)
C17 O1 C3 C11 -168.87(18)
C17 O1 C3 C4 -50.9(2)
C17 O1 C3 C2 66.8(3)
C1 C2 C3 O1 -126.5(2)
C1 C2 C3 C11 114.8(2)
C1 C2 C3 C4 -5.3(2)
C19 N1 C4 O3 -0.2(4)
C1 N1 C4 O3 165.6(2)
C19 N1 C4 C3 175.2(2)
C1 N1 C4 C3 -19.0(3)
O1 C3 C4 O3 -47.5(3)
C11 C3 C4 O3 66.9(3)
C2 C3 C4 O3 -170.1(2)
O1 C3 C4 N1 136.93(18)
C11 C3 C4 N1 -108.6(2)
C2 C3 C4 N1 14.3(2)
N1 C1 C5 C6 -64.3(3)
C2 C1 C5 C6 53.7(3)
N1 C1 C5 C10 117.2(2)
C2 C1 C5 C10 -124.7(2)
C10 C5 C6 C7 1.2(4)
C1 C5 C6 C7 -177.3(2)
C5 C6 C7 C8 -0.7(4)
C6 C7 C8 C9 0.0(4)
C7 C8 C9 C10 0.2(4)
C8 C9 C10 C5 0.4(4)
C6 C5 C10 C9 -1.1(3)
C1 C5 C10 C9 177.5(2)
O1 C3 C11 C12 145.6(2)
C4 C3 C11 C12 26.7(3)
C2 C3 C11 C12 -90.7(3)
O1 C3 C11 C16 -35.9(3)
C4 C3 C11 C16 -154.8(2)
C2 C3 C11 C16 87.8(3)
C16 C11 C12 C13 2.0(3)
C3 C11 C12 C13 -179.4(2)
C11 C12 C13 C14 -0.8(4)
C12 C13 C14 C15 -1.1(4)
C13 C14 C15 C16 1.8(4)
C14 C15 C16 C11 -0.5(4)
C12 C11 C16 C15 -1.4(3)
C3 C11 C16 C15 -180.0(2)
C3 O1 C17 O2 -2.5(3)
C3 O1 C17 C18 178.04(19)
C4 N1 C19 C20 102.2(2)
C1 N1 C19 C20 -62.6(3)
N1 C19 C20 C21 113.1(3)
N1 C19 C20 C25 -70.7(3)
C25 C20 C21 C22 -0.8(4)
C19 C20 C21 C22 175.5(2)
C20 C21 C22 C23 -0.2(4)
C26 O4 C23 C22 -3.4(3)
C26 O4 C23 C24 176.9(2)
C21 C22 C23 O4 -179.1(2)
C21 C22 C23 C24 0.5(4)
O4 C23 C24 C25 179.9(2)
C22 C23 C24 C25 0.2(4)
C23 C24 C25 C20 -1.3(4)
C21 C20 C25 C24 1.5(3)
C19 C20 C25 C24 -174.7(2)
